data_2108253
loop_
_publ_author_name
'G\"orbitz, Carl Henrik'

_publ_section_title
;
 Hydrophobic dipeptides: the final piece in the puzzle
;
_journal_coeditor_code AW5008SUP1
_journal_issue 3
_journal_name_full 'Acta Crystallographica Section B'
_journal_page_first 311
_journal_page_last 318
_journal_paper_doi 10.1107/S2052520618007151
_journal_volume 74
_journal_year 2018
_chemical_absolute_configuration rm
_chemical_formula_moiety 'C11 H22 N2 O3, C2 H3 N'
_chemical_formula_sum 'C13 H25 N3 O3'
_chemical_formula_weight 271.36
_chemical_name_common L-Val-L-Leu
_chemical_name_systematic
;
(S)-2-((S)-2-Amino-3-methyl-butyrylamino)-4-methyl-pentanoic acid
acetonitrile solvate
;
_space_group_crystal_system orthorhombic
_space_group_IT_number 19
_space_group_name_Hall 'P 2ac 2ab'
_space_group_name_H-M_alt 'P 21 21 21'
_symmetry_space_group_name_Hall 'P 2ac 2ab'
_symmetry_space_group_name_H-M 'P 21 21 21'
_atom_sites_solution_hydrogens geom
_audit_creation_method SHELXL-2013
_cell_angle_alpha 90
_cell_angle_beta 90
_cell_angle_gamma 90
_cell_formula_units_Z 4
_cell_length_a 5.341(3)
_cell_length_b 13.536(6)
_cell_length_c 21.406(8)
_cell_measurement_reflns_used 858
_cell_measurement_temperature 100(2)
_cell_measurement_theta_max 20.67
_cell_measurement_theta_min 2.45
_cell_volume 1547.6(12)
_computing_cell_refinement 'APEX2 (Bruker, 2014)'
_computing_data_collection 'APEX2 (Bruker, 2014)'
_computing_data_reduction 'APEX2 (Bruker, 2014)'
_computing_molecular_graphics 'Mercury (Macrae et al., 2008)'
_computing_publication_material 'SHELXL2014 (Sheldrick, 2015b)'
_computing_structure_refinement 'SHELXT (Sheldrick, 2015a)'
_computing_structure_solution 'APEX2 (Bruker, 2014)'
_diffrn_ambient_temperature 100(2)
_diffrn_detector_area_resol_mean 8.3
_diffrn_measured_fraction_theta_full 0.980
_diffrn_measured_fraction_theta_max 0.979
_diffrn_measurement_device_type 'Bruker D8 Venture with Photon 100 CMOS detector'
_diffrn_measurement_method 'Sets of exposures each taken over 0.5\% \w rotation'
_diffrn_radiation_monochromator graphite
_diffrn_radiation_source 'fine-focus sealed tube'
_diffrn_radiation_type MoK\a
_diffrn_radiation_wavelength 0.71073
_diffrn_reflns_av_R_equivalents 0.1895
_diffrn_reflns_av_unetI/netI 0.2044
_diffrn_reflns_Laue_measured_fraction_full 0.980
_diffrn_reflns_Laue_measured_fraction_max 0.979
_diffrn_reflns_limit_h_max 4
_diffrn_reflns_limit_h_min -5
_diffrn_reflns_limit_k_max 12
_diffrn_reflns_limit_k_min -13
_diffrn_reflns_limit_l_max 19
_diffrn_reflns_limit_l_min -21
_diffrn_reflns_number 6287
_diffrn_reflns_point_group_measured_fraction_full 0.975
_diffrn_reflns_point_group_measured_fraction_max 0.974
_diffrn_reflns_theta_full 20.792
_diffrn_reflns_theta_max 20.792
_diffrn_reflns_theta_min 2.426
_exptl_absorpt_coefficient_mu 0.083
_exptl_absorpt_correction_T_max 1.000
_exptl_absorpt_correction_T_min 0.612
_exptl_absorpt_correction_type multi-scan
_exptl_absorpt_process_details 'SADABS (Bruker, 2014)'
_exptl_crystal_colour colorless
_exptl_crystal_density_diffrn 1.165
_exptl_crystal_description plate
_exptl_crystal_F_000 592
_exptl_crystal_size_max 0.42
_exptl_crystal_size_mid 0.15
_exptl_crystal_size_min 0.01
_refine_diff_density_max 0.263
_refine_diff_density_min -0.277
_refine_diff_density_rms 0.073
_refine_ls_extinction_coef 0.093(13)
_refine_ls_extinction_expression Fc^*^=kFc[1+0.001xFc^2^\l^3^/sin(2\q)]^-1/4^
_refine_ls_extinction_method SHELXL
_refine_ls_goodness_of_fit_ref 1.014
_refine_ls_hydrogen_treatment constr
_refine_ls_matrix_type full
_refine_ls_number_parameters 140
_refine_ls_number_reflns 1572
_refine_ls_number_restraints 72
_refine_ls_restrained_S_all 1.000
_refine_ls_R_factor_all 0.1615
_refine_ls_R_factor_gt 0.0816
_refine_ls_shift/su_max 0.000
_refine_ls_shift/su_mean 0.000
_refine_ls_structure_factor_coef Fsqd
_refine_ls_weighting_details 'w=1/[\s^2^(Fo^2^)+(0.0807P)^2^] where P=(Fo^2^+2Fc^2^)/3'
_refine_ls_weighting_scheme calc
_refine_ls_wR_factor_gt 0.1576
_refine_ls_wR_factor_ref 0.1837
_reflns_Friedel_coverage 0.632
_reflns_Friedel_fraction_full 0.968
_reflns_Friedel_fraction_max 0.967
_reflns_number_gt 903
_reflns_number_total 1572
_reflns_threshold_expression 'I > 2\s(I)'
_cod_data_source_file aw5008sup1.cif
_cod_data_source_block I
_cod_database_code 2108253
_shelx_space_group_comment
;
The symmetry employed for this shelxl refinement is uniquely defined
by the following loop, which should always be used as a source of
symmetry information in preference to the above space-group names.
They are only intended as comments.
;

loop_
_space_group_symop_operation_xyz
'x, y, z'
'-x+1/2, -y, z+1/2'
'-x, y+1/2, -z+1/2'
'x+1/2, -y+1/2, -z'

loop_
_atom_site_label
_atom_site_type_symbol
_atom_site_fract_x
_atom_site_fract_y
_atom_site_fract_z
_atom_site_U_iso_or_equiv
_atom_site_adp_type
_atom_site_occupancy
_atom_site_site_symmetry_order
_atom_site_calc_flag
_atom_site_refinement_flags_posn
_atom_site_refinement_flags_adp
O1 O 0.0880(14) 0.6221(6) 0.2086(3) 0.029(2) Uani 1 1 d . U
O2 O 0.0294(16) 0.3336(5) 0.2523(3) 0.028(2) Uani 1 1 d . U
O3 O -0.3193(14) 0.3338(5) 0.1909(3) 0.023(2) Uani 1 1 d . U
N1 N 0.5574(18) 0.7039(6) 0.2281(4) 0.025(3) Uani 1 1 d . U
H1 H 0.5398 0.7151 0.1864 0.037 Uiso 1 1 calc R U
H2 H 0.7148 0.7210 0.2402 0.037 Uiso 1 1 calc R U
H3 H 0.4436 0.7408 0.2495 0.037 Uiso 1 1 calc R U
N2 N 0.2677(18) 0.4746(6) 0.1816(3) 0.018(3) Uani 1 1 d . U
H4 H 0.4091 0.4414 0.1792 0.022 Uiso 1 1 calc R U
C1 C 0.513(2) 0.5941(7) 0.2418(5) 0.022(3) Uiso 1 1 d . .
H11 H 0.6553 0.5547 0.2242 0.026 Uiso 1 1 calc R U
C2 C 0.503(2) 0.5788(7) 0.3127(5) 0.024(3) Uiso 1 1 d . .
H2A H 0.3637 0.6196 0.3303 0.029 Uiso 1 1 calc R U
C3 C 0.455(2) 0.4695(8) 0.3284(5) 0.031(4) Uani 1 1 d . U
H31 H 0.4490 0.4611 0.3738 0.046 Uiso 1 1 calc R U
H32 H 0.2953 0.4487 0.3101 0.046 Uiso 1 1 calc R U
H33 H 0.5907 0.4290 0.3111 0.046 Uiso 1 1 calc R U
C4 C 0.756(2) 0.6102(8) 0.3446(5) 0.034(4) Uani 1 1 d . U
H41 H 0.7440 0.5997 0.3898 0.051 Uiso 1 1 calc R U
H42 H 0.8932 0.5703 0.3277 0.051 Uiso 1 1 calc R U
H43 H 0.7884 0.6802 0.3362 0.051 Uiso 1 1 calc R U
C5 C 0.270(3) 0.5645(9) 0.2086(5) 0.026(3) Uiso 1 1 d . .
C6 C 0.037(2) 0.4292(7) 0.1560(5) 0.024(3) Uiso 1 1 d . .
H61 H -0.0846 0.4834 0.1469 0.028 Uiso 1 1 calc R U
C7 C 0.094(2) 0.3760(8) 0.0945(4) 0.020(3) Uiso 1 1 d . .
H71 H -0.0575 0.3399 0.0811 0.025 Uiso 1 1 calc R U
H72 H 0.2274 0.3266 0.1022 0.025 Uiso 1 1 calc R U
C8 C 0.180(2) 0.4454(8) 0.0401(5) 0.022(3) Uiso 1 1 d . .
H81 H 0.3251 0.4851 0.0555 0.026 Uiso 1 1 calc R U
C9 C -0.030(2) 0.5183(8) 0.0217(5) 0.037(4) Uani 1 1 d . U
H91 H -0.0821 0.5560 0.0586 0.056 Uiso 1 1 calc R U
H92 H 0.0322 0.5637 -0.0104 0.056 Uiso 1 1 calc R U
H93 H -0.1734 0.4813 0.0052 0.056 Uiso 1 1 calc R U
C10 C 0.269(2) 0.3846(8) -0.0147(4) 0.032(4) Uani 1 1 d . U
H101 H 0.4019 0.3396 -0.0009 0.048 Uiso 1 1 calc R U
H102 H 0.1292 0.3463 -0.0315 0.048 Uiso 1 1 calc R U
H103 H 0.3348 0.4286 -0.0472 0.048 Uiso 1 1 calc R U
C11 C -0.087(3) 0.3579(8) 0.2046(5) 0.024(3) Uiso 1 1 d . .
C13 C 0.032(2) 0.8103(9) 0.0897(5) 0.047(4) Uani 1 1 d . U
H131 H 0.0379 0.8689 0.0629 0.070 Uiso 1 1 calc R U
H132 H 0.0140 0.8308 0.1334 0.070 Uiso 1 1 calc R U
H133 H -0.1104 0.7689 0.0778 0.070 Uiso 1 1 calc R U
C12 C 0.265(3) 0.7538(10) 0.0825(6) 0.038(4) Uani 1 1 d . U
N3 N 0.450(2) 0.7083(8) 0.0788(5) 0.043(3) Uani 1 1 d . U

loop_
_atom_site_aniso_label
_atom_site_aniso_U_11
_atom_site_aniso_U_22
_atom_site_aniso_U_33
_atom_site_aniso_U_23
_atom_site_aniso_U_13
_atom_site_aniso_U_12
O1 0.012(5) 0.038(5) 0.038(5) -0.007(4) 0.000(4) 0.001(4)
O2 0.021(6) 0.040(5) 0.022(4) 0.008(4) -0.004(4) 0.003(5)
O3 0.007(5) 0.029(5) 0.033(5) -0.001(4) 0.003(4) 0.001(4)
N1 0.015(7) 0.040(6) 0.019(5) 0.000(5) 0.003(5) -0.005(6)
N2 0.010(5) 0.026(4) 0.019(4) -0.002(4) -0.002(4) 0.005(4)
C3 0.026(9) 0.048(8) 0.019(7) 0.000(6) -0.003(7) 0.006(8)
C4 0.027(9) 0.049(8) 0.025(7) -0.003(6) -0.010(7) 0.008(9)
C9 0.041(10) 0.041(7) 0.030(7) 0.001(6) -0.001(7) -0.010(8)
C10 0.027(9) 0.047(8) 0.022(7) -0.001(6) 0.004(7) 0.004(8)
C13 0.015(9) 0.064(9) 0.062(9) -0.004(7) -0.001(8) 0.008(8)
C12 0.031(8) 0.051(8) 0.032(7) -0.003(6) 0.001(7) -0.004(7)
N3 0.037(9) 0.048(7) 0.045(7) 0.002(6) -0.003(7) -0.005(7)

loop_
_atom_type_symbol
_atom_type_description
_atom_type_scat_dispersion_real
_atom_type_scat_dispersion_imag
_atom_type_scat_source
C C 0.0033 0.0016 'International Tables Vol C Tables 4.2.6.8 and 6.1.1.4'
H H 0.0000 0.0000 'International Tables Vol C Tables 4.2.6.8 and 6.1.1.4'
N N 0.0061 0.0033 'International Tables Vol C Tables 4.2.6.8 and 6.1.1.4'
O O 0.0106 0.0060 'International Tables Vol C Tables 4.2.6.8 and 6.1.1.4'

loop_
_geom_angle_atom_site_label_1
_geom_angle_atom_site_label_2
_geom_angle_atom_site_label_3
_geom_angle
C1 N1 H1 109.5
C1 N1 H2 109.5
H1 N1 H2 109.5
C1 N1 H3 109.5
H1 N1 H3 109.5
H2 N1 H3 109.5
C5 N2 C6 122.8(11)
C5 N2 H4 118.6
C6 N2 H4 118.6
C2 C1 N1 109.0(8)
C2 C1 C5 113.1(10)
N1 C1 C5 107.1(9)
C2 C1 H11 109.2
N1 C1 H11 109.2
C5 C1 H11 109.2
C1 C2 C3 110.6(8)
C1 C2 C4 111.2(10)
C3 C2 C4 107.9(10)
C1 C2 H2A 109.0
C3 C2 H2A 109.0
C4 C2 H2A 109.0
C2 C3 H31 109.5
C2 C3 H32 109.5
H31 C3 H32 109.5
C2 C3 H33 109.5
H31 C3 H33 109.5
H32 C3 H33 109.5
C2 C4 H41 109.5
C2 C4 H42 109.5
H41 C4 H42 109.5
C2 C4 H43 109.5
H41 C4 H43 109.5
H42 C4 H43 109.5
O1 C5 N2 123.9(12)
O1 C5 C1 119.8(11)
N2 C5 C1 116.2(12)
N2 C6 C7 110.3(10)
N2 C6 C11 111.1(9)
C7 C6 C11 111.5(8)
N2 C6 H61 107.9
C7 C6 H61 107.9
C11 C6 H61 107.9
C6 C7 C8 114.7(8)
C6 C7 H71 108.6
C8 C7 H71 108.6
C6 C7 H72 108.6
C8 C7 H72 108.6
H71 C7 H72 107.6
C10 C8 C9 112.3(9)
C10 C8 C7 110.1(9)
C9 C8 C7 111.2(10)
C10 C8 H81 107.7
C9 C8 H81 107.7
C7 C8 H81 107.7
C8 C9 H91 109.5
C8 C9 H92 109.5
H91 C9 H92 109.5
C8 C9 H93 109.5
H91 C9 H93 109.5
H92 C9 H93 109.5
C8 C10 H101 109.5
C8 C10 H102 109.5
H101 C10 H102 109.5
C8 C10 H103 109.5
H101 C10 H103 109.5
H102 C10 H103 109.5
O2 C11 O3 126.2(11)
O2 C11 C6 120.0(12)
O3 C11 C6 113.7(11)
C12 C13 H131 109.5
C12 C13 H132 109.5
H131 C13 H132 109.5
C12 C13 H133 109.5
H131 C13 H133 109.5
H132 C13 H133 109.5
N3 C12 C13 177.7(15)

loop_
_geom_bond_atom_site_label_1
_geom_bond_atom_site_label_2
_geom_bond_distance
O1 C5 1.246(13)
O2 C11 1.238(12)
O3 C11 1.317(13)
N1 C1 1.534(12)
N1 H1 0.9100
N1 H2 0.9100
N1 H3 0.9100
N2 C5 1.347(12)
N2 C6 1.482(14)
N2 H4 0.8800
C1 C2 1.533(14)
C1 C5 1.535(17)
C1 H11 1.0000
C2 C3 1.538(13)
C2 C4 1.573(16)
C2 H2A 1.0000
C3 H31 0.9800
C3 H32 0.9800
C3 H33 0.9800
C4 H41 0.9800
C4 H42 0.9800
C4 H43 0.9800
C6 C7 1.530(13)
C6 C11 1.566(14)
C6 H61 1.0000
C7 C8 1.565(13)
C7 H71 0.9900
C7 H72 0.9900
C8 C10 1.509(13)
C8 C9 1.544(14)
C8 H81 1.0000
C9 H91 0.9800
C9 H92 0.9800
C9 H93 0.9800
C10 H101 0.9800
C10 H102 0.9800
C10 H103 0.9800
C13 C12 1.468(18)
C13 H131 0.9800
C13 H132 0.9800
C13 H133 0.9800
C12 N3 1.165(15)

loop_
_geom_hbond_atom_site_label_D
_geom_hbond_atom_site_label_H
_geom_hbond_atom_site_label_A
_geom_hbond_distance_DH
_geom_hbond_distance_HA
_geom_hbond_distance_DA
_geom_hbond_angle_DHA
_geom_hbond_site_symmetry_A
N1 H1 N3 0.91 2.35 3.247(12) 166.9 .
N1 H2 O2 0.91 2.05 2.851(13) 145.7 3_655
N1 H2 O1 0.91 2.50 3.071(12) 121.6 1_655
N1 H3 O3 0.91 1.91 2.778(11) 158.3 3
N2 H4 O3 0.88 2.07 2.922(11) 162.3 1_655
C1 H11 O1 1.00 2.51 3.173(15) 123.7 1_655
C3 H32 O2 0.98 2.45 3.348(14) 152.9 .
C13 H132 O2 0.98 2.46 3.413(14) 164.4 3
C13 H133 N3 0.98 2.49 3.412(17) 157.0 1_455

loop_
_geom_torsion_atom_site_label_1
_geom_torsion_atom_site_label_2
_geom_torsion_atom_site_label_3
_geom_torsion_atom_site_label_4
_geom_torsion
N1 C1 C2 C3 179.2(9)
C5 C1 C2 C3 60.2(14)
N1 C1 C2 C4 -60.9(13)
C5 C1 C2 C4 -179.9(9)
C6 N2 C5 O1 -8.0(17)
C6 N2 C5 C1 170.7(9)
C2 C1 C5 O1 79.9(13)
N1 C1 C5 O1 -40.2(14)
C2 C1 C5 N2 -98.9(12)
N1 C1 C5 N2 140.9(9)
C5 N2 C6 C7 139.9(9)
C5 N2 C6 C11 -95.9(11)
N2 C6 C7 C8 -65.0(12)
C11 C6 C7 C8 171.0(10)
C6 C7 C8 C10 171.2(10)
C6 C7 C8 C9 -63.6(13)
N2 C6 C11 O2 -11.7(14)
C7 C6 C11 O2 111.9(12)
N2 C6 C11 O3 164.8(9)
C7 C6 C11 O3 -71.7(12)

_cod_database_fobs_code 2108253
